data_2103972
loop_
_publ_author_name
'Pritchard, Robin Gavin'
'Islam, Emran'

_publ_section_title
;
 Sodium percarbonate between 293 and 100K
;
_journal_issue 5
_journal_name_full 'Acta Crystallographica Section B'
_journal_page_first 596
_journal_page_last 605
_journal_paper_doi 10.1107/S0108768103012291
_journal_volume 59
_journal_year 2003
_chemical_formula_moiety 'C1 H3 Na2 O6'
_chemical_formula_sum 'C H3 Na2 O6'
_chemical_formula_weight 157.01
_chemical_name_systematic
;
 ?
;
_space_group_IT_number 64
_symmetry_cell_setting orthorhombic
_symmetry_space_group_name_Hall '-A 2 2ab'
_symmetry_space_group_name_H-M 'A c a m'
_atom_sites_solution_hydrogens geom
_atom_sites_solution_primary direct
_atom_sites_solution_secondary difmap
_audit_conform_dict_name cif_core.dic
_audit_conform_dict_version 2.2
_audit_creation_method 'WinGX routine CIF_UPDATE'
_cell_angle_alpha 90
_cell_angle_beta 90
_cell_angle_gamma 90
_cell_formula_units_Z 8
_cell_length_a 9.224(4)
_cell_length_b 15.805(4)
_cell_length_c 6.747(2)
_cell_measurement_reflns_used 25
_cell_measurement_temperature 293(2)
_cell_measurement_theta_max 60
_cell_measurement_theta_min 20
_cell_volume 983.6(6)
_computing_molecular_graphics 'Ortep-3 for Windows (Farrugia, 1997)'
_computing_publication_material 'WinGX publication routines (Farrugia, 1999)'
_computing_structure_refinement 'SHELXL-97 (Sheldrick, 1997)'
_computing_structure_solution 'SHELXS-97 (Sheldrick, 1997)'
_diffrn_ambient_temperature 293(2)
_diffrn_measured_fraction_theta_full 0.501
_diffrn_measured_fraction_theta_max 0.501
_diffrn_radiation_monochromator graphite
_diffrn_radiation_type CuK\a
_diffrn_radiation_wavelength 1.5418
_diffrn_reflns_limit_h_max 10
_diffrn_reflns_limit_h_min 0
_diffrn_reflns_limit_k_max 18
_diffrn_reflns_limit_k_min 0
_diffrn_reflns_limit_l_max 8
_diffrn_reflns_limit_l_min 0
_diffrn_reflns_number 272
_diffrn_reflns_theta_full 73.26
_diffrn_reflns_theta_max 73.26
_diffrn_reflns_theta_min 7.38
_exptl_absorpt_coefficient_mu 3.413
_exptl_absorpt_correction_type none
_exptl_crystal_colour colourless
_exptl_crystal_density_diffrn 2.121
_exptl_crystal_density_method 'not measured'
_exptl_crystal_description needle
_exptl_crystal_F_000 632
_exptl_crystal_size_max 0.4
_exptl_crystal_size_mid 0.1
_exptl_crystal_size_min 0.1
_refine_diff_density_max 0.53
_refine_diff_density_min -0.45
_refine_ls_extinction_coef 0.029(3)
_refine_ls_extinction_expression Fc^*^=kFc[1+0.001xFc^2^\l^3^/sin(2\q)]^-1/4^
_refine_ls_extinction_method SHELXL
_refine_ls_goodness_of_fit_ref 1.075
_refine_ls_hydrogen_treatment mixed
_refine_ls_matrix_type full
_refine_ls_number_parameters 79
_refine_ls_number_reflns 272
_refine_ls_number_restraints 18
_refine_ls_restrained_S_all 1.053
_refine_ls_R_factor_all 0.0638
_refine_ls_R_factor_gt 0.0638
_refine_ls_shift/su_max 0.034
_refine_ls_shift/su_mean 0.004
_refine_ls_structure_factor_coef Fsqd
_refine_ls_weighting_details 'calc w=1/[\s^2^(Fo^2^)+(0.1678P)^2^+0.5690P] where P=(Fo^2^+2Fc^2^)/3'
_refine_ls_weighting_scheme calc
_refine_ls_wR_factor_gt 0.1586
_refine_ls_wR_factor_ref 0.1586
_reflns_number_gt 272
_reflns_number_total 272
_reflns_threshold_expression >2sigma(I)
_cod_data_source_file na5004.cif
_cod_data_source_block aber
_cod_original_sg_symbol_Hall '-A 2 2ac'
_cod_database_code 2103972

loop_
_symmetry_equiv_pos_as_xyz
'x, y, z'
'-x, -y, z'
'-x+1/2, y+1/2, z'
'x+1/2, -y+1/2, z'
'x, y+1/2, z+1/2'
'-x, -y+1/2, z+1/2'
'-x+1/2, y+1, z+1/2'
'x+1/2, -y+1, z+1/2'
'-x, -y, -z'
'x, y, -z'
'x-1/2, -y-1/2, -z'
'-x-1/2, y-1/2, -z'
'-x, -y+1/2, -z+1/2'
'x, y+1/2, -z+1/2'
'x-1/2, -y, -z+1/2'
'-x-1/2, y, -z+1/2'

loop_
_atom_site_label
_atom_site_fract_x
_atom_site_fract_y
_atom_site_fract_z
_atom_site_U_iso_or_equiv
_atom_site_adp_type
_atom_site_calc_flag
_atom_site_refinement_flags
_atom_site_occupancy
_atom_site_type_symbol
Na1 0.25 -0.01085(9) 0.25 0.0265(5) Uani d S 1 Na
Na2 0 0.25 0.25 0.0231(5) Uani d S 1 Na
C1 0.2494(4) 0.1623(2) 0 0.0131(10) Uani d S 1 C
O1 0.1833(3) 0.09055(14) 0 0.0189(7) Uani d S 1 O
O2 0.3901(3) 0.16505(15) 0 0.0208(9) Uani d S 1 O
O3 0.1775(3) 0.23251(14) 0 0.0193(8) Uani d S 1 O
O4 0.5507(7) 0.0347(3) 0 0.034(2) Uani d SPDU 0.49 O
O7 0.5082(11) 0.0230(4) 0.0962(12) 0.025(3) Uani d PDU 0.26 O
O5 0.9115(5) 0.1135(2) -0.0952(6) 0.0245(16) Uani d PD 0.5 O
O6 0.8398(5) 0.1393(3) 0.0940(7) 0.0311(17) Uani d PD 0.5 O
H6 0.765(3) 0.184(2) 0.074(6) 0.05 Uiso d PD 0.5 H
H4 0.493(3) 0.0839(12) 0.071(5) 0.058 Uiso d D 1 H
H5 0.891(6) 0.0523(14) -0.128(6) 0.054 Uiso d PD 0.5 H

loop_
_atom_site_aniso_label
_atom_site_aniso_U_11
_atom_site_aniso_U_22
_atom_site_aniso_U_33
_atom_site_aniso_U_12
_atom_site_aniso_U_13
_atom_site_aniso_U_23
Na1 0.0345(9) 0.0172(7) 0.0279(11) 0 -0.0031(8) 0
Na2 0.0183(8) 0.0242(7) 0.0269(12) 0.0048(6) 0.0014(7) -0.0002(8)
C1 0.0110(16) 0.0129(16) 0.016(3) -0.0023(13) 0 0
O1 0.0152(11) 0.0187(11) 0.023(2) -0.0023(10) 0 0
O2 0.0158(13) 0.0145(12) 0.032(3) -0.0008(10) 0 0
O3 0.0127(11) 0.0198(12) 0.025(2) 0.0006(10) 0 0
O4 0.021(3) 0.007(2) 0.075(6) -0.009(2) 0 0
O7 0.042(5) 0.024(5) 0.010(7) 0.022(5) 0.001(4) 0.010(3)
O5 0.042(2) 0.0166(18) 0.015(4) -0.0032(17) 0.0005(19) -0.0103(16)
O6 0.036(2) 0.028(2) 0.029(5) 0.0132(19) 0.006(2) 0.0110(17)

loop_
_atom_type_symbol
_atom_type_description
_atom_type_scat_dispersion_real
_atom_type_scat_dispersion_imag
_atom_type_scat_source
C C 0.0181 0.0091 'International Tables Vol C Tables 4.2.6.8 and 6.1.1.4'
H H 0 0 'International Tables Vol C Tables 4.2.6.8 and 6.1.1.4'
O O 0.0492 0.0322 'International Tables Vol C Tables 4.2.6.8 and 6.1.1.4'
Na Na 0.1353 0.1239 'International Tables Vol C Tables 4.2.6.8 and 6.1.1.4'

loop_
_geom_angle_atom_site_label_1
_geom_angle_atom_site_label_2
_geom_angle_atom_site_label_3
_geom_angle_site_symmetry_1
_geom_angle_site_symmetry_3
_geom_angle
O1 Na1 O1 7_545 . 96.50(10)
O1 Na1 O6 7_545 2_655 161.12(12)
O1 Na1 O6 . 2_655 99.52(12)
O1 Na1 O6 7_545 15 99.52(12)
O1 Na1 O6 . 15 161.12(12)
O6 Na1 O6 2_655 15 66.8(2)
O1 Na1 O5 7_545 9_655 154.12(12)
O1 Na1 O5 . 9_655 89.24(11)
O6 Na1 O5 2_655 9_655 18.36(13)
O6 Na1 O5 15 9_655 80.67(16)
O1 Na1 O5 7_545 8_445 89.24(11)
O1 Na1 O5 . 8_445 154.12(12)
O6 Na1 O5 2_655 8_445 80.67(16)
O6 Na1 O5 15 8_445 18.36(13)
O5 Na1 O5 9_655 8_445 96.54(19)
O1 Na1 O7 7_545 15 89.32(18)
O1 Na1 O7 . 15 96.63(19)
O6 Na1 O7 2_655 15 79.0(2)
O6 Na1 O7 15 15 93.5(2)
O5 Na1 O7 9_655 15 64.9(2)
O5 Na1 O7 8_445 15 108.7(2)
O1 Na1 O7 7_545 2_655 96.63(19)
O1 Na1 O7 . 2_655 89.32(18)
O6 Na1 O7 2_655 2_655 93.5(2)
O6 Na1 O7 15 2_655 79.0(2)
O5 Na1 O7 9_655 2_655 108.7(2)
O5 Na1 O7 8_445 2_655 64.9(2)
O7 Na1 O7 15 2_655 171.1(3)
O1 Na1 O4 7_545 15 79.46(12)
O1 Na1 O4 . 15 112.44(13)
O6 Na1 O4 2_655 15 85.22(16)
O6 Na1 O4 15 15 80.46(16)
O5 Na1 O4 9_655 15 75.05(14)
O5 Na1 O4 8_445 15 93.41(15)
O7 Na1 O4 15 15 17.9(2)
O7 Na1 O4 2_655 15 158.15(19)
O1 Na1 O4 7_545 9_655 112.44(13)
O1 Na1 O4 . 9_655 79.46(12)
O6 Na1 O4 2_655 9_655 80.46(16)
O6 Na1 O4 15 9_655 85.22(16)
O5 Na1 O4 9_655 9_655 93.41(15)
O5 Na1 O4 8_445 9_655 75.05(14)
O7 Na1 O4 15 9_655 158.15(19)
O7 Na1 O4 2_655 9_655 17.9(2)
O4 Na1 O4 15 9_655 162.8(2)
O1 Na1 O7 7_545 . 84.86(18)
O1 Na1 O7 . . 79.69(18)
O6 Na1 O7 2_655 . 107.7(2)
O6 Na1 O7 15 . 91.83(19)
O5 Na1 O7 9_655 . 121.01(19)
O5 Na1 O7 8_445 . 75.71(19)
O7 Na1 O7 15 . 172.69(7)
O7 Na1 O7 2_655 . 16.2(3)
O4 Na1 O7 15 . 161.06(19)
O4 Na1 O7 9_655 . 27.67(18)
O1 Na1 O7 7_545 16_655 79.69(18)
O1 Na1 O7 . 16_655 84.86(17)
O6 Na1 O7 2_655 16_655 91.83(19)
O6 Na1 O7 15 16_655 107.7(2)
O5 Na1 O7 9_655 16_655 75.71(19)
O5 Na1 O7 8_445 16_655 121.01(19)
O7 Na1 O7 15 16_655 16.2(3)
O7 Na1 O7 2_655 16_655 172.69(7)
O4 Na1 O7 15 16_655 27.67(18)
O4 Na1 O7 9_655 16_655 161.06(19)
O7 Na1 O7 . 16_655 156.7(3)
O3 Na2 O3 13 . 180
O3 Na2 O2 13 7_545 81.71(7)
O3 Na2 O2 . 7_545 98.29(7)
O3 Na2 O2 13 11_565 98.29(7)
O3 Na2 O2 . 11_565 81.71(7)
O2 Na2 O2 7_545 11_565 180
O3 Na2 O6 13 1_455 88.45(12)
O3 Na2 O6 . 1_455 91.55(12)
O2 Na2 O6 7_545 1_455 98.86(12)
O2 Na2 O6 11_565 1_455 81.14(12)
O3 Na2 O6 13 13_655 91.55(12)
O3 Na2 O6 . 13_655 88.45(12)
O2 Na2 O6 7_545 13_655 81.14(12)
O2 Na2 O6 11_565 13_655 98.86(12)
O6 Na2 O6 1_455 13_655 180.00(13)
O3 Na2 O5 13 10_455 99.81(11)
O3 Na2 O5 . 10_455 80.19(11)
O2 Na2 O5 7_545 10_455 87.09(10)
O2 Na2 O5 11_565 10_455 92.92(10)
O6 Na2 O5 1_455 10_455 17.69(12)
O6 Na2 O5 13_655 10_455 162.31(13)
O3 Na2 O5 13 6_655 80.19(11)
O3 Na2 O5 . 6_655 99.81(11)
O2 Na2 O5 7_545 6_655 92.92(10)
O2 Na2 O5 11_565 6_655 87.08(10)
O6 Na2 O5 1_455 6_655 162.31(13)
O6 Na2 O5 13_655 6_655 17.69(13)
O5 Na2 O5 10_455 6_655 180.00(8)
O3 Na2 Na2 13 6_554 135.45(5)
O3 Na2 Na2 . 6_554 44.55(5)
O2 Na2 Na2 7_545 6_554 135.07(4)
O2 Na2 Na2 11_565 6_554 44.93(4)
O6 Na2 Na2 1_455 6_554 65.32(10)
O6 Na2 Na2 13_655 6_554 114.68(10)
O5 Na2 Na2 10_455 6_554 65.64(9)
O5 Na2 Na2 6_655 6_554 114.36(9)
O3 Na2 Na2 13 6 44.55(5)
O3 Na2 Na2 . 6 135.45(5)
O2 Na2 Na2 7_545 6 44.93(4)
O2 Na2 Na2 11_565 6 135.07(4)
O6 Na2 Na2 1_455 6 114.68(10)
O6 Na2 Na2 13_655 6 65.32(10)
O5 Na2 Na2 10_455 6 114.36(9)
O5 Na2 Na2 6_655 6 65.64(9)
Na2 Na2 Na2 6_554 6 180
O1 C1 O3 . . 120.9(3)
O1 C1 O2 . . 120.2(3)
O3 C1 O2 . . 118.9(3)
C1 O1 Na1 . 10 117.73(14)
C1 O1 Na1 . . 117.73(14)
Na1 O1 Na1 10 . 88.99(9)
C1 O2 Na2 . 4 116.38(13)
C1 O2 Na2 . 7_544 116.38(13)
Na2 O2 Na2 4 7_544 90.14(8)
C1 O3 Na2 . 6_554 117.06(13)
C1 O3 Na2 . . 117.06(13)
Na2 O3 Na2 6_554 . 90.89(10)
O7 O4 O7 10 . 112.5(16)
O7 O4 O7 10 9_655 34.2(7)
O7 O4 O7 . 9_655 92.3(9)
O7 O4 O7 10 2_655 92.3(9)
O7 O4 O7 . 2_655 34.2(7)
O7 O4 O7 9_655 2_655 62.9(8)
O7 O4 O4 10 9_655 59.6(7)
O7 O4 O4 . 9_655 59.6(7)
O7 O4 O4 9_655 9_655 32.8(4)
O7 O4 O4 2_655 9_655 32.8(4)
O7 O4 Na1 10 2_655 152.5(8)
O7 O4 Na1 . 2_655 77.0(8)
O7 O4 Na1 9_655 2_655 123.9(4)
O7 O4 Na1 2_655 2_655 82.0(5)
O4 O4 Na1 9_655 2_655 111.1(4)
O7 O4 Na1 10 9_655 77.0(8)
O7 O4 Na1 . 9_655 152.5(8)
O7 O4 Na1 9_655 9_655 82.0(5)
O7 O4 Na1 2_655 9_655 123.9(4)
O4 O4 Na1 9_655 9_655 111.1(4)
Na1 O4 Na1 2_655 9_655 83.91(19)
O7 O7 O4 2_655 . 109.5(10)
O7 O7 O4 2_655 9_655 36.3(7)
O4 O7 O4 . 9_655 87.7(9)
O7 O7 O7 2_655 10 90.0000(10)
O4 O7 O7 . 10 33.7(8)
O4 O7 O7 9_655 10 58.6(4)
O7 O7 O7 2_655 9_655 60.2(5)
O4 O7 O7 . 9_655 56.2(7)
O4 O7 O7 9_655 9_655 31.4(4)
O7 O7 O7 10 9_655 29.8(5)
O7 O7 Na1 2_655 2_655 96.2(14)
O4 O7 Na1 . 2_655 85.1(9)
O4 O7 Na1 9_655 2_655 123.9(5)
O7 O7 Na1 10 2_655 114.9(2)
O7 O7 Na1 9_655 2_655 114.8(8)
O7 O7 Na1 2_655 . 67.6(14)
O4 O7 Na1 . . 145.5(10)
O4 O7 Na1 9_655 . 70.4(5)
O7 O7 Na1 10 . 113.03(18)
O7 O7 Na1 9_655 . 98.7(8)
Na1 O7 Na1 2_655 . 129.1(3)
O6 O5 O5 10 10 89.4(4)
O6 O5 O6 10 . 58.1(5)
O5 O5 O6 10 . 31.3(2)
O6 O5 Na1 10 9_655 80.4(4)
O5 O5 Na1 10 9_655 115.37(10)
O6 O5 Na1 . 9_655 106.1(3)
O6 O5 Na2 10 6_654 80.3(4)
O5 O5 Na2 10 6_654 114.36(9)
O6 O5 Na2 . 6_654 105.2(2)
Na1 O5 Na2 9_655 6_654 125.97(17)
O5 O6 O6 10 10 90.6(4)
O5 O6 O5 10 . 59.3(5)
O6 O6 O5 10 . 31.3(2)
O5 O6 Na1 10 2_655 81.2(4)
O6 O6 Na1 10 2_655 115.64(11)
O5 O6 Na1 . 2_655 107.0(3)
O5 O6 Na2 10 1_655 82.0(5)
O6 O6 Na2 10 1_655 114.68(10)
O5 O6 Na2 . 1_655 106.7(3)
Na1 O6 Na2 2_655 1_655 126.75(19)

loop_
_geom_bond_atom_site_label_1
_geom_bond_atom_site_label_2
_geom_bond_site_symmetry_2
_geom_bond_distance
Na1 O1 7_545 2.4067(19)
Na1 O1 . 2.4067(19)
Na1 O6 2_655 2.432(4)
Na1 O6 15 2.432(4)
Na1 O5 9_655 2.438(4)
Na1 O5 8_445 2.438(4)
Na1 O7 15 2.467(10)
Na1 O7 2_655 2.467(10)
Na1 O4 15 2.523(5)
Na1 O4 9_655 2.523(5)
Na1 O7 . 2.653(10)
Na1 O7 16_655 2.653(10)
Na2 O3 13 2.367(2)
Na2 O3 . 2.367(2)
Na2 O2 7_545 2.3824(17)
Na2 O2 11_565 2.3824(17)
Na2 O6 1_455 2.521(5)
Na2 O6 13_655 2.521(5)
Na2 O5 10_455 2.532(4)
Na2 O5 6_655 2.532(4)
Na2 Na2 6_554 3.3735(10)
Na2 Na2 6 3.3735(10)
C1 O1 . 1.287(4)
C1 O3 . 1.293(4)
C1 O2 . 1.298(4)
O1 Na1 10 2.4067(19)
O2 Na2 4 2.3824(17)
O2 Na2 7_544 2.3824(17)
O3 Na2 6_554 2.367(2)
O4 O7 10 0.780(9)
O4 O7 . 0.780(9)
O4 O7 9_655 1.244(9)
O4 O7 2_655 1.244(9)
O4 O4 9_655 1.441(11)
O4 Na1 2_655 2.523(5)
O4 Na1 9_655 2.523(5)
O7 O7 2_655 0.742(13)
O7 O4 9_655 1.244(9)
O7 O7 10 1.298(16)
O7 O7 9_655 1.495(16)
O7 Na1 2_655 2.467(10)
O5 O6 10 0.777(6)
O5 O5 10 1.285(8)
O5 O6 . 1.494(6)
O5 Na1 9_655 2.438(4)
O5 Na2 6_654 2.532(4)
O6 O5 10 0.777(6)
O6 O6 10 1.268(9)
O6 Na1 2_655 2.432(4)
O6 Na2 1_655 2.521(5)
